data_7044179
loop_
_publ_author_name
'Williams, Morwen'
'Green, Adam I.'
'Fernandez-Cestau, Julio'
'Hughes, David L.'
'O'Connell, Maria Anne'
'Searcey, Mark'
'Bertrand, Beno\^it'
'Bochmann, Manfred'

_publ_section_title
;
 (C^Npz^C)AuIII complexes of acyclic carbene ligands: synthesis and
 anticancer properties
;
_journal_name_full 'Dalton Trans.'
_journal_paper_doi 10.1039/C7DT02804K
_journal_year 2017
_chemical_formula_sum 'C30 H32 Au N3'
_chemical_formula_weight 631.55
_chemical_name_systematic Complex11a
_chemical_properties_physical ', Light-sensitive'
_space_group_IT_number 14
_symmetry_cell_setting monoclinic
_symmetry_Int_Tables_number 14
_symmetry_space_group_name_Hall '-P 2yn'
_symmetry_space_group_name_H-M 'P 1 21/n 1'
_atom_sites_solution_hydrogens mixed
_audit_creation_date 2017-03-03T17:33:44-00:00
_audit_creation_method 'WinGX routine CIF_UPDATE'
_audit_update_record
;
2017-07-11 deposited with the CCDC.
2017-09-11 downloaded from the CCDC.
;
_cell_angle_alpha 90
_cell_angle_beta 106.999(3)
_cell_angle_gamma 90
_cell_formula_units_Z 4
_cell_length_a 15.8481(4)
_cell_length_b 6.8636(2)
_cell_length_c 24.2184(7)
_cell_measurement_reflns_used 9095
_cell_measurement_temperature 293(2)
_cell_measurement_theta_max 27.529
_cell_measurement_theta_min 2.579
_cell_volume 2519.26(13)
_computing_cell_refinement 'CrysAlisPro 1.171.38.41 (Rigaku OD, 2015)'
_computing_data_collection 'CrysAlisPro 1.171.38.41 (Rigaku OD, 2015)'
_computing_data_reduction 'CrysAlisPro 1.171.38.41 (Rigaku OD, 2015)'
_computing_structure_refinement 'SHELXL-2014/7 (Sheldrick, 2014)'
_diffrn_ambient_temperature 293(2)
_diffrn_detector 'CCD plate'
_diffrn_measured_fraction_theta_full 0.998
_diffrn_measured_fraction_theta_max 0.989
_diffrn_measurement_device 'abstract diffractometer'
_diffrn_measurement_device_type 'dtrek-CrysAlisPro-abstract goniometer imported rigaku-d*trek images'
_diffrn_measurement_method '\w scans'
_diffrn_orient_matrix_type 'CrysAlisPro convention (1999,Acta A55,543-557)'
_diffrn_orient_matrix_UB_11 0.0376042
_diffrn_orient_matrix_UB_12 0.0269536
_diffrn_orient_matrix_UB_13 -0.0084808
_diffrn_orient_matrix_UB_21 -0.011889
_diffrn_orient_matrix_UB_22 -0.0685154
_diffrn_orient_matrix_UB_23 -0.0229005
_diffrn_orient_matrix_UB_31 -0.0251851
_diffrn_orient_matrix_UB_32 0.0724928
_diffrn_orient_matrix_UB_33 -0.0184985
_diffrn_radiation_monochromator graphite
_diffrn_radiation_probe x-ray
_diffrn_radiation_type MoK\a
_diffrn_radiation_wavelength 0.71075
_diffrn_reflns_av_R_equivalents 0.0481
_diffrn_reflns_av_unetI/netI 0.0726
_diffrn_reflns_Laue_measured_fraction_full 0.998
_diffrn_reflns_Laue_measured_fraction_max 0.989
_diffrn_reflns_limit_h_max 20
_diffrn_reflns_limit_h_min -20
_diffrn_reflns_limit_k_max 6
_diffrn_reflns_limit_k_min -8
_diffrn_reflns_limit_l_max 28
_diffrn_reflns_limit_l_min -31
_diffrn_reflns_number 16884
_diffrn_reflns_point_group_measured_fraction_full 0.998
_diffrn_reflns_point_group_measured_fraction_max 0.989
_diffrn_reflns_theta_full 25.242
_diffrn_reflns_theta_max 27.482
_diffrn_reflns_theta_min 2.688
_diffrn_source 'fine-focus sealed X-ray tube'
_diffrn_source_type 'Enhance (Mo) X-ray Source'
_exptl_absorpt_coefficient_mu 5.863
_exptl_absorpt_correction_T_max 1
_exptl_absorpt_correction_T_min 0.93512
_exptl_absorpt_correction_type multi-scan
_exptl_absorpt_process_details
;
        CrysAlisPro 1.171.38.41 (Rigaku Oxford Diffraction, 2015)
        Empirical absorption correction using spherical harmonics,
 implemented in SCALE3 ABSPACK scaling algorithm.
;
_exptl_crystal_colour orange
_exptl_crystal_density_diffrn 1.665
_exptl_crystal_description plate
_exptl_crystal_F_000 1248
_exptl_crystal_recrystallization_method 'Re-crystallisation from solvent: CH2Cl2'
_exptl_crystal_size_max 0.04
_exptl_crystal_size_mid 0.04
_exptl_crystal_size_min 0.01
_refine_diff_density_max 1.389
_refine_diff_density_min -1.236
_refine_diff_density_rms 0.182
_refine_ls_extinction_method none
_refine_ls_goodness_of_fit_ref 1.062
_refine_ls_hydrogen_treatment mixed
_refine_ls_matrix_type full
_refine_ls_number_parameters 305
_refine_ls_number_reflns 5716
_refine_ls_number_restraints 0
_refine_ls_restrained_S_all 1.062
_refine_ls_R_factor_all 0.0596
_refine_ls_R_factor_gt 0.0406
_refine_ls_shift/su_max 0.002
_refine_ls_shift/su_mean 0
_refine_ls_structure_factor_coef Fsqd
_refine_ls_weighting_details 'w=1/[\s^2^(Fo^2^)+(0.0287P)^2^+0.9760P] where P=(Fo^2^+2Fc^2^)/3'
_refine_ls_weighting_scheme calc
_refine_ls_wR_factor_gt 0.0723
_refine_ls_wR_factor_ref 0.078
_reflns_Friedel_coverage 0
_reflns_number_gt 4521
_reflns_number_total 5716
_reflns_threshold_expression 'I > 2\s(I)'
_cod_data_source_file c7dt02804k2.cif
_cod_data_source_block shelx11a
_cod_original_sg_symbol_H-M 'P 21/n'
_cod_database_code 7044179

loop_
_symmetry_equiv_pos_as_xyz
'x, y, z'
'-x+1/2, y+1/2, -z+1/2'
'-x, -y, -z'
'x-1/2, -y-1/2, z-1/2'

loop_
_atom_site_label
_atom_site_type_symbol
_atom_site_fract_x
_atom_site_fract_y
_atom_site_fract_z
_atom_site_U_iso_or_equiv
_atom_site_adp_type
_atom_site_occupancy
_atom_site_site_symmetry_order
_atom_site_calc_flag
_atom_site_refinement_flags_posn
_atom_site_refinement_flags_adp
C1 C 0.5741(3) 0.2602(7) 0.4792(2) 0.0158(11) Uani 1 1 d . .
C2 C 0.6624(3) 0.2485(7) 0.5126(2) 0.0186(12) Uani 1 1 d . .
H2 H 0.7061 0.2639 0.4944 0.022 Uiso 1 1 calc R U
C3 C 0.6235(3) 0.1941(7) 0.5949(2) 0.0184(12) Uani 1 1 d . .
H3 H 0.6399 0.1682 0.6343 0.022 Uiso 1 1 calc R U
C4 C 0.5344(3) 0.2079(7) 0.5654(2) 0.0151(11) Uani 1 1 d . .
C5 C 0.5366(3) 0.2925(7) 0.4176(2) 0.0148(11) Uani 1 1 d . .
C6 C 0.4427(3) 0.3058(7) 0.3972(2) 0.0141(11) Uani 1 1 d . .
C7 C 0.4044(3) 0.3269(8) 0.3380(2) 0.0196(12) Uani 1 1 d . .
H7 H 0.3432 0.3318 0.3237 0.024 Uiso 1 1 calc R U
C8 C 0.4543(3) 0.3409(8) 0.2992(2) 0.0199(12) Uani 1 1 d . .
C9 C 0.5463(3) 0.3320(8) 0.3215(2) 0.0205(12) Uani 1 1 d . .
H9 H 0.5808 0.3426 0.2965 0.025 Uiso 1 1 calc R U
C10 C 0.5864(3) 0.3078(7) 0.3796(2) 0.0170(11) Uani 1 1 d . .
H10 H 0.6477 0.3017 0.3934 0.02 Uiso 1 1 calc R U
C11 C 0.4096(4) 0.3621(10) 0.2351(2) 0.0300(14) Uani 1 1 d . .
C12 C 0.3462(5) 0.1954(12) 0.2138(3) 0.0598(13) Uani 1 1 d . .
H12A H 0.3123 0.2192 0.1745 0.09 Uiso 1 1 calc R U
H12B H 0.3073 0.1847 0.2375 0.09 Uiso 1 1 calc R U
H12C H 0.3788 0.0763 0.2159 0.09 Uiso 1 1 calc R U
C13 C 0.3572(5) 0.5517(12) 0.2241(3) 0.0598(13) Uani 1 1 d . .
H13A H 0.3969 0.66 0.235 0.09 Uiso 1 1 calc R U
H13B H 0.3163 0.5532 0.2465 0.09 Uiso 1 1 calc R U
H13C H 0.3254 0.5613 0.1838 0.09 Uiso 1 1 calc R U
C14 C 0.4726(5) 0.3644(13) 0.1986(3) 0.0598(13) Uani 1 1 d . .
H14A H 0.5124 0.4725 0.2098 0.09 Uiso 1 1 calc R U
H14B H 0.4398 0.377 0.1586 0.09 Uiso 1 1 calc R U
H14C H 0.5057 0.2451 0.2043 0.09 Uiso 1 1 calc R U
C15 C 0.4572(3) 0.2012(7) 0.5871(2) 0.0163(11) Uani 1 1 d . .
C16 C 0.3734(3) 0.2318(7) 0.5464(2) 0.0181(11) Uani 1 1 d . .
C17 C 0.3013(3) 0.2374(7) 0.5680(2) 0.0177(11) Uani 1 1 d . .
H17 H 0.2456 0.2598 0.5425 0.021 Uiso 1 1 calc R U
C18 C 0.3091(3) 0.2101(7) 0.6275(2) 0.0184(12) Uani 1 1 d . .
C19 C 0.3931(3) 0.1785(8) 0.6654(2) 0.0216(12) Uani 1 1 d . .
H19 H 0.4 0.1621 0.7046 0.026 Uiso 1 1 calc R U
C20 C 0.4659(3) 0.1713(7) 0.6453(2) 0.0164(11) Uani 1 1 d . .
H20 H 0.5213 0.1463 0.6709 0.02 Uiso 1 1 calc R U
C21 C 0.2265(4) 0.2245(8) 0.6479(2) 0.0284(14) Uani 1 1 d . .
C22 C 0.1601(4) 0.0687(10) 0.6167(3) 0.0437(18) Uani 1 1 d . .
H22A H 0.1878 -0.0571 0.623 0.066 Uiso 1 1 calc R U
H22B H 0.141 0.0963 0.576 0.066 Uiso 1 1 calc R U
H22C H 0.1102 0.0695 0.6314 0.066 Uiso 1 1 calc R U
C23 C 0.2474(4) 0.1909(9) 0.7127(2) 0.0322(15) Uani 1 1 d . .
H23A H 0.2913 0.2827 0.7329 0.048 Uiso 1 1 calc R U
H23B H 0.2692 0.0609 0.7219 0.048 Uiso 1 1 calc R U
H23C H 0.1947 0.2082 0.7241 0.048 Uiso 1 1 calc R U
C24 C 0.1857(4) 0.4264(9) 0.6330(3) 0.0341(16) Uani 1 1 d . .
H24A H 0.1349 0.438 0.6468 0.051 Uiso 1 1 calc R U
H24B H 0.1683 0.4441 0.5919 0.051 Uiso 1 1 calc R U
H24C H 0.2282 0.524 0.651 0.051 Uiso 1 1 calc R U
C25 C 0.1868(3) 0.3045(8) 0.4280(2) 0.0213(12) Uani 1 1 d . .
C26 C 0.1571(4) 0.1237(8) 0.4405(2) 0.0261(14) Uani 1 1 d . .
H26 H 0.1912 0.0131 0.4409 0.031 Uiso 1 1 calc R U
C27 C 0.0765(4) 0.1078(9) 0.4524(2) 0.0311(15) Uani 1 1 d . .
H27 H 0.0575 -0.0135 0.4611 0.037 Uiso 1 1 calc R U
C28 C 0.0239(4) 0.2712(8) 0.4514(3) 0.0282(14) Uani 1 1 d . .
H28 H -0.0304 0.2602 0.4585 0.034 Uiso 1 1 calc R U
C29 C 0.0546(4) 0.4497(9) 0.4396(3) 0.0298(15) Uani 1 1 d . .
H29 H 0.0206 0.5602 0.4393 0.036 Uiso 1 1 calc R U
C30 C 0.1343(4) 0.4687(8) 0.4281(2) 0.0253(13) Uani 1 1 d . .
H30 H 0.1534 0.591 0.4203 0.03 Uiso 1 1 calc R U
N1 N 0.5137(3) 0.2386(5) 0.50803(18) 0.0142(9) Uani 1 1 d . .
N2 N 0.6866(3) 0.2163(6) 0.56923(19) 0.0185(10) Uani 1 1 d . .
N3 N 0.2624(3) 0.3150(7) 0.41193(19) 0.0164(10) Uani 1 1 d . .
Au1 Au 0.38632(2) 0.27138(3) 0.46371(2) 0.01451(7) Uani 1 1 d . .
H1 H 0.273(3) 0.408(7) 0.399(2) 0.000(14) Uiso 1 1 d . .

loop_
_atom_site_aniso_label
_atom_site_aniso_U_11
_atom_site_aniso_U_22
_atom_site_aniso_U_33
_atom_site_aniso_U_23
_atom_site_aniso_U_13
_atom_site_aniso_U_12
C1 0.016(2) 0.009(3) 0.023(3) -0.003(2) 0.006(2) 0.001(2)
C2 0.013(2) 0.017(3) 0.024(3) -0.008(2) 0.003(2) -0.002(2)
C3 0.016(2) 0.021(3) 0.014(3) 0.003(2) -0.002(2) -0.001(2)
C4 0.021(2) 0.004(2) 0.019(3) -0.002(2) 0.004(2) 0.000(2)
C5 0.012(2) 0.011(3) 0.019(3) -0.003(2) 0.001(2) 0.001(2)
C6 0.015(2) 0.010(3) 0.019(3) -0.002(2) 0.007(2) -0.003(2)
C7 0.015(2) 0.023(3) 0.020(3) -0.005(2) 0.004(2) 0.000(2)
C8 0.016(3) 0.020(3) 0.020(3) -0.004(2) 0.001(2) -0.003(2)
C9 0.022(3) 0.029(3) 0.015(3) -0.001(2) 0.012(2) -0.001(2)
C10 0.013(2) 0.010(3) 0.027(3) -0.003(2) 0.004(2) -0.003(2)
C11 0.022(3) 0.051(4) 0.017(3) 0.006(3) 0.005(3) 0.010(3)
C12 0.053(3) 0.111(4) 0.015(2) 0.005(2) 0.010(2) 0.005(3)
C13 0.053(3) 0.111(4) 0.015(2) 0.005(2) 0.010(2) 0.005(3)
C14 0.053(3) 0.111(4) 0.015(2) 0.005(2) 0.010(2) 0.005(3)
C15 0.019(2) 0.008(3) 0.020(3) -0.002(2) 0.003(2) -0.004(2)
C16 0.025(3) 0.012(3) 0.018(3) 0.002(2) 0.009(2) 0.001(2)
C17 0.019(2) 0.017(3) 0.016(3) -0.003(2) 0.003(2) -0.004(2)
C18 0.020(3) 0.014(3) 0.022(3) -0.002(2) 0.008(2) -0.006(2)
C19 0.028(3) 0.019(3) 0.016(3) -0.006(2) 0.005(2) -0.001(2)
C20 0.020(3) 0.014(3) 0.013(3) 0.001(2) 0.001(2) 0.001(2)
C21 0.025(3) 0.039(4) 0.022(3) 0.001(3) 0.007(2) -0.004(3)
C22 0.031(4) 0.068(5) 0.035(4) -0.013(4) 0.014(3) -0.025(3)
C23 0.027(3) 0.053(4) 0.021(3) 0.003(3) 0.013(3) 0.004(3)
C24 0.028(3) 0.053(4) 0.025(4) 0.004(3) 0.013(3) 0.011(3)
C25 0.017(3) 0.027(3) 0.017(3) -0.002(2) 0.001(2) 0.000(2)
C26 0.022(3) 0.026(3) 0.025(3) 0.000(3) 0.000(3) 0.001(3)
C27 0.031(3) 0.035(4) 0.026(4) -0.001(3) 0.005(3) -0.006(3)
C28 0.019(3) 0.037(4) 0.031(3) -0.009(3) 0.012(2) -0.004(3)
C29 0.026(3) 0.026(3) 0.041(4) -0.003(3) 0.015(3) 0.008(3)
C30 0.024(3) 0.026(3) 0.026(3) -0.001(3) 0.007(3) -0.002(2)
N1 0.0151(19) 0.010(2) 0.016(2) -0.0022(18) 0.0016(17) -0.0002(17)
N2 0.016(2) 0.014(2) 0.021(2) 0.0034(19) -0.0006(18) -0.0005(18)
N3 0.015(2) 0.019(3) 0.012(2) 0.001(2) -0.0019(18) -0.002(2)
Au1 0.01347(9) 0.01495(12) 0.01432(11) -0.00091(9) 0.00285(7) -0.00031(9)

loop_
_atom_type_symbol
_atom_type_description
_atom_type_scat_dispersion_real
_atom_type_scat_dispersion_imag
_atom_type_scat_source
C C 0.0033 0.0016 'International Tables Vol C Tables 4.2.6.8 and 6.1.1.4'
H H 0 0 'International Tables Vol C Tables 4.2.6.8 and 6.1.1.4'
N N 0.0061 0.0033 'International Tables Vol C Tables 4.2.6.8 and 6.1.1.4'
Au Au -2.0133 8.8022 'International Tables Vol C Tables 4.2.6.8 and 6.1.1.4'

loop_
_geom_angle_atom_site_label_1
_geom_angle_atom_site_label_2
_geom_angle_atom_site_label_3
_geom_angle
N1 C1 C2 115.8(5)
N1 C1 C5 114.1(4)
C2 C1 C5 130.1(5)
N2 C2 C1 123.0(5)
N2 C2 H2 118.5
C1 C2 H2 118.5
N2 C3 C4 122.8(5)
N2 C3 H3 118.6
C4 C3 H3 118.6
N1 C4 C3 116.5(5)
N1 C4 C15 113.4(4)
C3 C4 C15 130.1(5)
C10 C5 C6 120.4(5)
C10 C5 C1 123.6(4)
C6 C5 C1 116.0(5)
C7 C6 C5 117.4(5)
C7 C6 Au1 131.0(4)
C5 C6 Au1 111.5(4)
C6 C7 C8 122.5(5)
C6 C7 H7 118.8
C8 C7 H7 118.8
C7 C8 C9 118.0(5)
C7 C8 C11 120.6(5)
C9 C8 C11 121.5(5)
C10 C9 C8 121.2(5)
C10 C9 H9 119.4
C8 C9 H9 119.4
C9 C10 C5 120.5(5)
C9 C10 H10 119.8
C5 C10 H10 119.8
C14 C11 C13 107.9(6)
C14 C11 C12 107.2(6)
C13 C11 C12 108.3(5)
C14 C11 C8 114.1(5)
C13 C11 C8 109.2(5)
C12 C11 C8 110.0(5)
C11 C12 H12A 109.5
C11 C12 H12B 109.5
H12A C12 H12B 109.5
C11 C12 H12C 109.5
H12A C12 H12C 109.5
H12B C12 H12C 109.5
C11 C13 H13A 109.5
C11 C13 H13B 109.5
H13A C13 H13B 109.5
C11 C13 H13C 109.5
H13A C13 H13C 109.5
H13B C13 H13C 109.5
C11 C14 H14A 109.5
C11 C14 H14B 109.5
H14A C14 H14B 109.5
C11 C14 H14C 109.5
H14A C14 H14C 109.5
H14B C14 H14C 109.5
C20 C15 C16 121.4(5)
C20 C15 C4 121.4(5)
C16 C15 C4 117.3(5)
C17 C16 C15 116.7(5)
C17 C16 Au1 132.8(4)
C15 C16 Au1 110.5(4)
C16 C17 C18 122.7(5)
C16 C17 H17 118.6
C18 C17 H17 118.6
C19 C18 C17 118.0(5)
C19 C18 C21 122.6(5)
C17 C18 C21 119.3(5)
C20 C19 C18 120.6(5)
C20 C19 H19 119.7
C18 C19 H19 119.7
C19 C20 C15 120.5(5)
C19 C20 H20 119.8
C15 C20 H20 119.8
C23 C21 C24 109.2(5)
C23 C21 C18 112.0(5)
C24 C21 C18 109.0(5)
C23 C21 C22 108.3(5)
C24 C21 C22 109.5(5)
C18 C21 C22 108.9(5)
C21 C22 H22A 109.5
C21 C22 H22B 109.5
H22A C22 H22B 109.5
C21 C22 H22C 109.5
H22A C22 H22C 109.5
H22B C22 H22C 109.5
C21 C23 H23A 109.5
C21 C23 H23B 109.5
H23A C23 H23B 109.5
C21 C23 H23C 109.5
H23A C23 H23C 109.5
H23B C23 H23C 109.5
C21 C24 H24A 109.5
C21 C24 H24B 109.5
H24A C24 H24B 109.5
C21 C24 H24C 109.5
H24A C24 H24C 109.5
H24B C24 H24C 109.5
N3 C25 C26 119.3(5)
N3 C25 C30 121.9(5)
C26 C25 C30 118.6(5)
C27 C26 C25 120.2(5)
C27 C26 H26 119.9
C25 C26 H26 119.9
C26 C27 C28 120.9(6)
C26 C27 H27 119.6
C28 C27 H27 119.6
C29 C28 C27 118.2(5)
C29 C28 H28 120.9
C27 C28 H28 120.9
C28 C29 C30 121.8(5)
C28 C29 H29 119.1
C30 C29 H29 119.1
C29 C30 C25 120.3(5)
C29 C30 H30 119.8
C25 C30 H30 119.8
C1 N1 C4 123.8(4)
C1 N1 Au1 117.9(3)
C4 N1 Au1 118.2(3)
C2 N2 C3 118.1(4)
C25 N3 Au1 126.2(4)
C25 N3 H1 118(4)
Au1 N3 H1 95(4)
N1 Au1 N3 173.84(18)
N1 Au1 C6 80.42(18)
N3 Au1 C6 93.56(19)
N1 Au1 C16 80.66(19)
N3 Au1 C16 105.3(2)
C6 Au1 C16 161.0(2)
N1 Au1 H1 155.4(12)
N3 Au1 H1 19.5(11)
C6 Au1 H1 81.5(13)
C16 Au1 H1 116.2(13)

loop_
_geom_bond_atom_site_label_1
_geom_bond_atom_site_label_2
_geom_bond_distance
C1 N1 1.348(6)
C1 C2 1.399(7)
C1 C5 1.453(7)
C2 N2 1.329(7)
C2 H2 0.93
C3 N2 1.333(7)
C3 C4 1.387(7)
C3 H3 0.93
C4 N1 1.349(6)
C4 C15 1.466(7)
C5 C10 1.382(7)
C5 C6 1.427(6)
C6 C7 1.391(7)
C6 Au1 2.072(5)
C7 C8 1.396(7)
C7 H7 0.93
C8 C9 1.400(7)
C8 C11 1.515(7)
C9 C10 1.373(7)
C9 H9 0.93
C10 H10 0.93
C11 C14 1.515(8)
C11 C13 1.525(9)
C11 C12 1.510(9)
C12 H12A 0.96
C12 H12B 0.96
C12 H12C 0.96
C13 H13A 0.96
C13 H13B 0.96
C13 H13C 0.96
C14 H14A 0.96
C14 H14B 0.96
C14 H14C 0.96
C15 C20 1.392(7)
C15 C16 1.418(7)
C16 C17 1.389(7)
C16 Au1 2.091(5)
C17 C18 1.423(7)
C17 H17 0.93
C18 C19 1.396(7)
C18 C21 1.530(7)
C19 C20 1.379(7)
C19 H19 0.93
C20 H20 0.93
C21 C23 1.523(8)
C21 C24 1.528(8)
C21 C22 1.535(8)
C22 H22A 0.96
C22 H22B 0.96
C22 H22C 0.96
C23 H23A 0.96
C23 H23B 0.96
C23 H23C 0.96
C24 H24A 0.96
C24 H24B 0.96
C24 H24C 0.96
C25 N3 1.366(7)
C25 C26 1.392(8)
C25 C30 1.401(7)
C26 C27 1.394(8)
C26 H26 0.93
C27 C28 1.393(8)
C27 H27 0.93
C28 C29 1.379(8)
C28 H28 0.93
C29 C30 1.376(7)
C29 H29 0.93
C30 H30 0.93
N1 Au1 2.003(4)
N3 Au1 2.019(4)
N3 H1 0.74(4)
Au1 H1 2.21(5)

loop_
_geom_torsion_atom_site_label_1
_geom_torsion_atom_site_label_2
_geom_torsion_atom_site_label_3
_geom_torsion_atom_site_label_4
_geom_torsion
N1 C1 C2 N2 0.6(7)
C5 C1 C2 N2 -179.4(5)
N2 C3 C4 N1 2.3(7)
N2 C3 C4 C15 -175.3(5)
N1 C1 C5 C10 -176.4(4)
C2 C1 C5 C10 3.6(8)
N1 C1 C5 C6 2.9(6)
C2 C1 C5 C6 -177.1(5)
C10 C5 C6 C7 2.5(7)
C1 C5 C6 C7 -176.8(4)
C10 C5 C6 Au1 178.7(4)
C1 C5 C6 Au1 -0.6(5)
C5 C6 C7 C8 -2.0(8)
Au1 C6 C7 C8 -177.4(4)
C6 C7 C8 C9 0.4(8)
C6 C7 C8 C11 179.5(5)
C7 C8 C9 C10 0.8(8)
C11 C8 C9 C10 -178.4(5)
C8 C9 C10 C5 -0.3(8)
C6 C5 C10 C9 -1.4(7)
C1 C5 C10 C9 177.9(5)
C7 C8 C11 C14 -176.8(6)
C9 C8 C11 C14 2.3(8)
C7 C8 C11 C13 62.3(7)
C9 C8 C11 C13 -118.6(6)
C7 C8 C11 C12 -56.4(7)
C9 C8 C11 C12 122.8(6)
N1 C4 C15 C20 -179.8(4)
C3 C4 C15 C20 -2.2(8)
N1 C4 C15 C16 -1.5(6)
C3 C4 C15 C16 176.1(5)
C20 C15 C16 C17 2.2(7)
C4 C15 C16 C17 -176.1(4)
C20 C15 C16 Au1 179.9(4)
C4 C15 C16 Au1 1.6(5)
C15 C16 C17 C18 -1.3(7)
Au1 C16 C17 C18 -178.4(4)
C16 C17 C18 C19 0.7(7)
C16 C17 C18 C21 178.2(5)
C17 C18 C19 C20 -0.9(7)
C21 C18 C19 C20 -178.4(5)
C18 C19 C20 C15 1.9(8)
C16 C15 C20 C19 -2.6(8)
C4 C15 C20 C19 175.6(5)
C19 C18 C21 C23 -2.7(7)
C17 C18 C21 C23 179.9(5)
C19 C18 C21 C24 118.3(6)
C17 C18 C21 C24 -59.1(6)
C19 C18 C21 C22 -122.3(6)
C17 C18 C21 C22 60.2(6)
N3 C25 C26 C27 -174.8(5)
C30 C25 C26 C27 0.5(8)
C25 C26 C27 C28 0.7(9)
C26 C27 C28 C29 -1.4(9)
C27 C28 C29 C30 0.9(9)
C28 C29 C30 C25 0.2(9)
N3 C25 C30 C29 174.3(5)
C26 C25 C30 C29 -0.9(8)
C2 C1 N1 C4 0.2(7)
C5 C1 N1 C4 -179.8(4)
C2 C1 N1 Au1 176.0(3)
C5 C1 N1 Au1 -4.0(5)
C3 C4 N1 C1 -1.6(7)
C15 C4 N1 C1 176.4(4)
C3 C4 N1 Au1 -177.4(3)
C15 C4 N1 Au1 0.6(5)
C1 C2 N2 C3 0.1(7)
C4 C3 N2 C2 -1.6(7)
C26 C25 N3 Au1 -71.2(6)
C30 C25 N3 Au1 113.7(5)
